data_7035630
loop_
_publ_author_name
'Zhao, Yanxia'
'Liu, Yanyan'
'Wu, Biao'
'Yang, Xiao-Juan'

_publ_section_title
;
 Reactions of \a-diimine-aluminum complexes with sodium alkynides:
 versatile structures of aluminum \s-alkynide complexes.
;
_journal_issue 30
_journal_name_full 'Dalton transactions (Cambridge, England : 2003)'
_journal_page_first 13671
_journal_page_last 13680
_journal_paper_doi 10.1039/c5dt01693b
_journal_volume 44
_journal_year 2015
_chemical_formula_sum 'C69 H97 Al2 N4 Na O'
_chemical_formula_weight 1075.46
_chemical_name_systematic
; 
 ? 
;
_chemical_properties_physical 'Air-sensitive, Moisture-sensitive'
_space_group_IT_number 14
_symmetry_cell_setting monoclinic
_symmetry_space_group_name_Hall '-P 2ybc'
_symmetry_space_group_name_H-M 'P 1 21/c 1'
_atom_sites_solution_hydrogens geom
_atom_sites_solution_primary direct
_atom_sites_solution_secondary difmap
_audit_creation_method SHELXL-97
_audit_update_record
;
2015-01-19 deposited with the CCDC.
2015-06-18 downloaded from the CCDC.
;
_cell_angle_alpha 90.00
_cell_angle_beta 101.942(2)
_cell_angle_gamma 90.00
_cell_formula_units_Z 4
_cell_length_a 14.510(2)
_cell_length_b 19.288(3)
_cell_length_c 24.629(4)
_cell_measurement_temperature 153(2)
_cell_volume 6743.7(18)
_computing_cell_refinement 'Bruker SMART'
_computing_data_collection 'Bruker SMART APEX II'
_computing_data_reduction 'Bruker SAINT'
_computing_molecular_graphics SHELXTL
_computing_publication_material SHELXTL
_computing_structure_refinement 'SHELXL-97 (Sheldrick, 2008)'
_computing_structure_solution 'SHELXS-97 (Sheldrick, 2008)'
_diffrn_ambient_temperature 153(2)
_diffrn_measured_fraction_theta_full 0.990
_diffrn_measured_fraction_theta_max 0.990
_diffrn_measurement_device_type 'Bruker APEX II area detector'
_diffrn_measurement_method '\w scan'
_diffrn_radiation_monochromator graphite
_diffrn_radiation_source 'fine-focus sealed tube'
_diffrn_radiation_type MoK\a
_diffrn_radiation_wavelength 0.71073
_diffrn_reflns_av_R_equivalents 0.0911
_diffrn_reflns_av_sigmaI/netI 0.1255
_diffrn_reflns_limit_h_max 17
_diffrn_reflns_limit_h_min -17
_diffrn_reflns_limit_k_max 22
_diffrn_reflns_limit_k_min -22
_diffrn_reflns_limit_l_max 29
_diffrn_reflns_limit_l_min -22
_diffrn_reflns_number 44436
_diffrn_reflns_theta_full 25.09
_diffrn_reflns_theta_max 25.09
_diffrn_reflns_theta_min 1.78
_exptl_absorpt_coefficient_mu 0.091
_exptl_absorpt_correction_T_max 0.9820
_exptl_absorpt_correction_T_min 0.9775
_exptl_absorpt_correction_type multi-scan
_exptl_absorpt_process_details SADABS
_exptl_crystal_colour purple-red
_exptl_crystal_density_diffrn 1.059
_exptl_crystal_density_method 'not measured'
_exptl_crystal_description block
_exptl_crystal_F_000 2336
_exptl_crystal_size_max 0.25
_exptl_crystal_size_mid 0.20
_exptl_crystal_size_min 0.20
_refine_diff_density_max 0.760
_refine_diff_density_min -0.477
_refine_diff_density_rms 0.039
_refine_ls_extinction_method none
_refine_ls_goodness_of_fit_ref 1.004
_refine_ls_hydrogen_treatment constr
_refine_ls_matrix_type full
_refine_ls_number_parameters 695
_refine_ls_number_reflns 11886
_refine_ls_number_restraints 3
_refine_ls_restrained_S_all 1.017
_refine_ls_R_factor_all 0.1969
_refine_ls_R_factor_gt 0.0811
_refine_ls_shift/su_max 0.001
_refine_ls_shift/su_mean 0.000
_refine_ls_structure_factor_coef Fsqd
_refine_ls_weighting_details 'calc w=1/[\s^2^(Fo^2^)+(0.0000P)^2^+6.3816P] where P=(Fo^2^+2Fc^2^)/3'
_refine_ls_weighting_scheme calc
_refine_ls_wR_factor_gt 0.1177
_refine_ls_wR_factor_ref 0.1386
_reflns_number_gt 4597
_reflns_number_total 11886
_reflns_threshold_expression >2sigma(I)
_cod_data_source_file c5dt01693b2.cif
_cod_data_source_block 2
_cod_depositor_comments
;
The following automatic conversions were performed:

'_symmetry_cell_setting' value 'Monoclinic' changed to 'monoclinic'
according to
/usr/data/users/saulius/crontab/automatic-downloads/rss-feeds/RSC/lib/dictionaries/cif_core.dic
dictionary named 'cif_core.dic' version 2.4.2 from 2011-04-26.

'_exptl_absorpt_correction_type' value 'Multi-scan' changed to
'multi-scan' according to
/usr/data/users/saulius/crontab/automatic-downloads/rss-feeds/RSC/lib/dictionaries/cif_core.dic
dictionary named 'cif_core.dic' version 2.4.2 from 2011-04-26.

Automatic conversion script
Id: cif_fix_values 3271 2015-04-21 07:52:19Z andrius 

 Adding full bibliography for 7035630--7035642.cif.
;
_cod_original_cell_volume 6743.6(18)
_cod_original_sg_symbol_H-M 'P2(1)/c  '
_cod_database_code 7035630

loop_
_symmetry_equiv_pos_as_xyz
'x, y, z'
'-x, y+1/2, -z+1/2'
'-x, -y, -z'
'x, -y-1/2, z-1/2'

loop_
_atom_site_label
_atom_site_type_symbol
_atom_site_fract_x
_atom_site_fract_y
_atom_site_fract_z
_atom_site_U_iso_or_equiv
_atom_site_adp_type
_atom_site_occupancy
_atom_site_symmetry_multiplicity
_atom_site_calc_flag
_atom_site_refinement_flags
Al1 Al 0.25251(8) 0.73857(6) 0.11463(5) 0.0504(3) Uani 1 1 d .
Al2 Al 0.09992(8) 0.78750(6) 0.14250(5) 0.0533(4) Uani 1 1 d .
Na1 Na 0.36639(16) 0.62983(10) 0.23568(9) 0.1124(8) Uani 1 1 d .
O1 O 0.3952(6) 0.6115(4) 0.3252(2) 0.255(3) Uani 1 1 d D
N1 N 0.2664(2) 0.65002(16) 0.08767(15) 0.0554(9) Uani 1 1 d .
N2 N 0.2794(2) 0.77448(17) 0.05029(14) 0.0554(9) Uani 1 1 d .
N3 N -0.0273(2) 0.78172(19) 0.11853(14) 0.0609(10) Uani 1 1 d .
N4 N 0.0843(2) 0.86702(16) 0.18001(14) 0.0557(9) Uani 1 1 d .
C1 C 0.2824(3) 0.6547(2) 0.0327(2) 0.0617(12) Uani 1 1 d .
C2 C 0.2882(3) 0.7191(3) 0.01299(19) 0.0608(12) Uani 1 1 d .
C3 C 0.2738(3) 0.5888(2) -0.00176(18) 0.0875(16) Uani 1 1 d .
H3A H 0.2071 0.5793 -0.0171 0.131 Uiso 1 1 calc R
H3B H 0.3013 0.5500 0.0217 0.131 Uiso 1 1 calc R
H3C H 0.3073 0.5947 -0.0321 0.131 Uiso 1 1 calc R
C4 C 0.2926(3) 0.7360(2) -0.04588(19) 0.0910(16) Uani 1 1 d .
H4A H 0.3034 0.6934 -0.0653 0.137 Uiso 1 1 calc R
H4B H 0.3442 0.7686 -0.0462 0.137 Uiso 1 1 calc R
H4C H 0.2329 0.7570 -0.0645 0.137 Uiso 1 1 calc R
C5 C 0.2997(3) 0.5921(2) 0.12143(19) 0.0625(13) Uani 1 1 d .
C6 C 0.3965(4) 0.5737(3) 0.1351(2) 0.0763(15) Uani 1 1 d .
C7 C 0.4252(4) 0.5200(3) 0.1728(3) 0.0994(19) Uani 1 1 d .
H7 H 0.4928 0.5055 0.1811 0.119 Uiso 1 1 calc R
C8 C 0.3625(5) 0.4850(3) 0.1973(3) 0.112(2) Uani 1 1 d .
H8 H 0.3846 0.4467 0.2242 0.135 Uiso 1 1 calc R
C9 C 0.2674(5) 0.5015(3) 0.1828(2) 0.1009(19) Uani 1 1 d .
H9 H 0.2219 0.4770 0.2017 0.121 Uiso 1 1 calc R
C10 C 0.2344(4) 0.5538(3) 0.1447(2) 0.0746(14) Uani 1 1 d .
C11 C 0.4709(4) 0.6109(3) 0.1108(2) 0.0914(17) Uani 1 1 d .
H11 H 0.4392 0.6492 0.0866 0.110 Uiso 1 1 calc R
C12 C 0.5470(4) 0.6437(3) 0.1572(2) 0.121(2) Uani 1 1 d .
H12A H 0.5170 0.6755 0.1793 0.182 Uiso 1 1 calc R
H12B H 0.5924 0.6693 0.1404 0.182 Uiso 1 1 calc R
H12C H 0.5799 0.6070 0.1812 0.182 Uiso 1 1 calc R
C13 C 0.5180(4) 0.5630(3) 0.0752(3) 0.137(2) Uani 1 1 d .
H13A H 0.5493 0.5248 0.0981 0.206 Uiso 1 1 calc R
H13B H 0.5647 0.5892 0.0600 0.206 Uiso 1 1 calc R
H13C H 0.4702 0.5442 0.0447 0.206 Uiso 1 1 calc R
C14 C 0.1291(4) 0.5661(3) 0.1261(3) 0.0916(17) Uani 1 1 d .
H14 H 0.1207 0.6122 0.1072 0.110 Uiso 1 1 calc R
C15 C 0.0756(4) 0.5682(3) 0.1725(3) 0.148(3) Uani 1 1 d .
H15A H 0.0837 0.5241 0.1926 0.222 Uiso 1 1 calc R
H15B H 0.0086 0.5759 0.1570 0.222 Uiso 1 1 calc R
H15C H 0.0999 0.6061 0.1980 0.222 Uiso 1 1 calc R
C16 C 0.0863(4) 0.5112(3) 0.0827(3) 0.152(3) Uani 1 1 d .
H16A H 0.0954 0.4649 0.0994 0.229 Uiso 1 1 calc R
H16B H 0.1175 0.5136 0.0510 0.229 Uiso 1 1 calc R
H16C H 0.0188 0.5201 0.0700 0.229 Uiso 1 1 calc R
C17 C 0.3041(3) 0.8428(2) 0.03577(18) 0.0615(12) Uani 1 1 d .
C18 C 0.2345(3) 0.8898(2) 0.0111(2) 0.0701(14) Uani 1 1 d .
C19 C 0.2602(4) 0.9568(3) -0.0012(2) 0.0926(18) Uani 1 1 d .
H19 H 0.2125 0.9894 -0.0162 0.111 Uiso 1 1 calc R
C20 C 0.3526(5) 0.9765(3) 0.0081(2) 0.103(2) Uani 1 1 d .
H20 H 0.3691 1.0218 -0.0018 0.124 Uiso 1 1 calc R
C21 C 0.4219(4) 0.9304(3) 0.0318(2) 0.0943(18) Uani 1 1 d .
H21 H 0.4860 0.9444 0.0381 0.113 Uiso 1 1 calc R
C22 C 0.3999(4) 0.8639(3) 0.0467(2) 0.0767(15) Uani 1 1 d .
C23 C 0.1308(3) 0.8708(2) -0.0035(2) 0.0759(14) Uani 1 1 d .
H23 H 0.1248 0.8214 0.0075 0.091 Uiso 1 1 calc R
C24 C 0.0918(4) 0.8761(3) -0.0669(2) 0.119(2) Uani 1 1 d .
H24A H 0.0955 0.9244 -0.0788 0.178 Uiso 1 1 calc R
H24B H 0.0260 0.8608 -0.0755 0.178 Uiso 1 1 calc R
H24C H 0.1292 0.8466 -0.0865 0.178 Uiso 1 1 calc R
C25 C 0.0695(3) 0.9146(2) 0.0264(2) 0.0971(17) Uani 1 1 d .
H25A H 0.0887 0.9070 0.0665 0.146 Uiso 1 1 calc R
H25B H 0.0034 0.9012 0.0139 0.146 Uiso 1 1 calc R
H25C H 0.0771 0.9637 0.0181 0.146 Uiso 1 1 calc R
C26 C 0.4780(4) 0.8153(3) 0.0739(3) 0.0976(19) Uani 1 1 d .
H26 H 0.4477 0.7732 0.0862 0.117 Uiso 1 1 calc R
C27 C 0.5403(4) 0.8481(3) 0.1257(3) 0.134(2) Uani 1 1 d .
H27A H 0.5773 0.8860 0.1145 0.201 Uiso 1 1 calc R
H27B H 0.5829 0.8129 0.1457 0.201 Uiso 1 1 calc R
H27C H 0.5003 0.8663 0.1500 0.201 Uiso 1 1 calc R
C28 C 0.5396(4) 0.7913(3) 0.0341(3) 0.148(3) Uani 1 1 d .
H28A H 0.5010 0.7654 0.0034 0.222 Uiso 1 1 calc R
H28B H 0.5900 0.7614 0.0540 0.222 Uiso 1 1 calc R
H28C H 0.5672 0.8318 0.0194 0.222 Uiso 1 1 calc R
C29 C -0.0696(3) 0.8437(3) 0.1323(2) 0.0683(14) Uani 1 1 d .
C30 C -0.0120(3) 0.8878(2) 0.16472(19) 0.0646(13) Uani 1 1 d .
C31 C -0.1700(3) 0.8591(3) 0.1028(2) 0.110(2) Uani 1 1 d .
H31A H -0.1976 0.8932 0.1243 0.165 Uiso 1 1 calc R
H31B H -0.2071 0.8163 0.0994 0.165 Uiso 1 1 calc R
H31C H -0.1701 0.8777 0.0658 0.165 Uiso 1 1 calc R
C32 C -0.0392(3) 0.9597(2) 0.1815(2) 0.1004(18) Uani 1 1 d .
H32A H 0.0038 0.9941 0.1712 0.151 Uiso 1 1 calc R
H32B H -0.0351 0.9610 0.2217 0.151 Uiso 1 1 calc R
H32C H -0.1039 0.9701 0.1623 0.151 Uiso 1 1 calc R
C33 C -0.0867(3) 0.7223(2) 0.1013(2) 0.0668(13) Uani 1 1 d .
C34 C -0.0958(3) 0.6963(3) 0.0471(2) 0.0757(15) Uani 1 1 d .
C35 C -0.1498(4) 0.6369(3) 0.0326(2) 0.0922(17) Uani 1 1 d .
H35 H -0.1546 0.6179 -0.0035 0.111 Uiso 1 1 calc R
C36 C -0.1958(4) 0.6052(3) 0.0687(3) 0.1027(19) Uani 1 1 d .
H36 H -0.2321 0.5647 0.0576 0.123 Uiso 1 1 calc R
C37 C -0.1896(3) 0.6318(3) 0.1210(3) 0.0962(18) Uani 1 1 d .
H37 H -0.2236 0.6103 0.1455 0.115 Uiso 1 1 calc R
C38 C -0.1343(3) 0.6900(3) 0.1388(2) 0.0763(15) Uani 1 1 d .
C39 C -0.0513(4) 0.7314(3) 0.0041(2) 0.0870(16) Uani 1 1 d .
H39 H -0.0197 0.7745 0.0214 0.104 Uiso 1 1 calc R
C40 C -0.1251(4) 0.7533(3) -0.0467(2) 0.150(3) Uani 1 1 d .
H40A H -0.1554 0.7119 -0.0656 0.225 Uiso 1 1 calc R
H40B H -0.0946 0.7795 -0.0721 0.225 Uiso 1 1 calc R
H40C H -0.1728 0.7824 -0.0349 0.225 Uiso 1 1 calc R
C41 C 0.0245(4) 0.6859(3) -0.0134(2) 0.110(2) Uani 1 1 d .
H41A H 0.0730 0.6743 0.0194 0.165 Uiso 1 1 calc R
H41B H 0.0533 0.7112 -0.0401 0.165 Uiso 1 1 calc R
H41C H -0.0044 0.6432 -0.0305 0.165 Uiso 1 1 calc R
C42 C -0.1253(3) 0.7135(3) 0.1988(2) 0.0897(16) Uani 1 1 d .
H42 H -0.0782 0.7521 0.2056 0.108 Uiso 1 1 calc R
C43 C -0.0893(4) 0.6563(3) 0.2400(2) 0.140(2) Uani 1 1 d .
H43A H -0.1324 0.6167 0.2332 0.210 Uiso 1 1 calc R
H43B H -0.0858 0.6735 0.2778 0.210 Uiso 1 1 calc R
H43C H -0.0265 0.6418 0.2357 0.210 Uiso 1 1 calc R
C44 C -0.2168(4) 0.7412(4) 0.2113(3) 0.167(3) Uani 1 1 d .
H44A H -0.2482 0.7707 0.1806 0.251 Uiso 1 1 calc R
H44B H -0.2031 0.7686 0.2456 0.251 Uiso 1 1 calc R
H44C H -0.2580 0.7024 0.2158 0.251 Uiso 1 1 calc R
C45 C 0.1416(3) 0.8998(2) 0.2284(2) 0.0648(13) Uani 1 1 d .
C46 C 0.1262(4) 0.8817(3) 0.2807(2) 0.0762(15) Uani 1 1 d .
C47 C 0.1798(5) 0.9166(3) 0.3267(2) 0.103(2) Uani 1 1 d .
H47 H 0.1701 0.9058 0.3627 0.123 Uiso 1 1 calc R
C48 C 0.2448(5) 0.9652(3) 0.3214(3) 0.109(2) Uani 1 1 d .
H48 H 0.2792 0.9884 0.3533 0.131 Uiso 1 1 calc R
C49 C 0.2607(4) 0.9808(3) 0.2696(3) 0.104(2) Uani 1 1 d .
H49 H 0.3076 1.0139 0.2662 0.125 Uiso 1 1 calc R
C50 C 0.2088(4) 0.9486(3) 0.2217(3) 0.0835(16) Uani 1 1 d .
C51 C 0.0596(4) 0.8256(3) 0.2893(2) 0.1018(19) Uani 1 1 d .
H51 H 0.0212 0.8137 0.2518 0.122 Uiso 1 1 calc R
C52 C 0.1137(5) 0.7614(3) 0.3109(3) 0.220(5) Uani 1 1 d .
H52A H 0.1435 0.7420 0.2820 0.330 Uiso 1 1 calc R
H52B H 0.0705 0.7271 0.3212 0.330 Uiso 1 1 calc R
H52C H 0.1623 0.7732 0.3435 0.330 Uiso 1 1 calc R
C53 C -0.0092(6) 0.8462(4) 0.3249(3) 0.231(5) Uani 1 1 d .
H53A H 0.0247 0.8522 0.3634 0.346 Uiso 1 1 calc R
H53B H -0.0569 0.8099 0.3233 0.346 Uiso 1 1 calc R
H53C H -0.0399 0.8899 0.3112 0.346 Uiso 1 1 calc R
C54 C 0.2302(5) 0.9674(3) 0.1667(3) 0.113(2) Uani 1 1 d .
H54 H 0.1916 0.9360 0.1386 0.136 Uiso 1 1 calc R
C55 C 0.2019(5) 1.0413(4) 0.1488(3) 0.164(3) Uani 1 1 d .
H55A H 0.1347 1.0478 0.1482 0.246 Uiso 1 1 calc R
H55B H 0.2137 1.0494 0.1115 0.246 Uiso 1 1 calc R
H55C H 0.2389 1.0740 0.1750 0.246 Uiso 1 1 calc R
C56 C 0.3330(5) 0.9547(3) 0.1642(3) 0.156(3) Uani 1 1 d .
H56A H 0.3736 0.9846 0.1912 0.234 Uiso 1 1 calc R
H56B H 0.3425 0.9652 0.1269 0.234 Uiso 1 1 calc R
H56C H 0.3490 0.9060 0.1730 0.234 Uiso 1 1 calc R
C57 C 0.3447(3) 0.7512(2) 0.18526(19) 0.0605(12) Uani 1 1 d .
C58 C 0.3950(3) 0.7707(2) 0.2279(2) 0.0654(13) Uani 1 1 d .
C59 C 0.4538(3) 0.7951(2) 0.2793(2) 0.0668(13) Uani 1 1 d .
C60 C 0.4136(3) 0.8259(2) 0.3189(2) 0.0823(16) Uani 1 1 d .
H60 H 0.3472 0.8314 0.3126 0.099 Uiso 1 1 calc R
C61 C 0.4699(4) 0.8491(3) 0.3681(2) 0.0975(18) Uani 1 1 d .
H61 H 0.4412 0.8698 0.3954 0.117 Uiso 1 1 calc R
C62 C 0.5654(4) 0.8428(3) 0.3781(2) 0.0922(18) Uani 1 1 d .
C63 C 0.6052(4) 0.8131(3) 0.3382(3) 0.109(2) Uani 1 1 d .
H63 H 0.6717 0.8086 0.3445 0.131 Uiso 1 1 calc R
C64 C 0.5507(4) 0.7894(3) 0.2886(2) 0.0938(17) Uani 1 1 d .
H64 H 0.5799 0.7692 0.2613 0.113 Uiso 1 1 calc R
C65 C 0.6259(4) 0.8690(3) 0.4325(2) 0.145(3) Uani 1 1 d .
H65A H 0.6534 0.8294 0.4551 0.218 Uiso 1 1 calc R
H65B H 0.5867 0.8958 0.4528 0.218 Uiso 1 1 calc R
H65C H 0.6765 0.8985 0.4245 0.218 Uiso 1 1 calc R
C67 C 0.3269(8) 0.5723(5) 0.3512(4) 0.255(3) Uani 1 1 d D
H67A H 0.3344 0.5216 0.3478 0.306 Uiso 1 1 calc R
H67B H 0.3328 0.5847 0.3908 0.306 Uiso 1 1 calc R
C68 C 0.4693(8) 0.6104(6) 0.3668(4) 0.255(3) Uani 1 1 d D
H68A H 0.4523 0.6379 0.3972 0.306 Uiso 1 1 calc R
H68B H 0.4768 0.5619 0.3800 0.306 Uiso 1 1 calc R
C69 C 0.5518(7) 0.6313(6) 0.3618(5) 0.321(7) Uiso 1 1 d D
H69A H 0.5600 0.6224 0.3239 0.481 Uiso 1 1 calc R
H69B H 0.6002 0.6063 0.3882 0.481 Uiso 1 1 calc R
H69C H 0.5577 0.6812 0.3695 0.481 Uiso 1 1 calc R
C66 C 0.2413(7) 0.5959(6) 0.3187(5) 0.305(6) Uiso 1 1 d D
H66A H 0.2456 0.6457 0.3119 0.458 Uiso 1 1 calc R
H66B H 0.1901 0.5872 0.3383 0.458 Uiso 1 1 calc R
H66C H 0.2284 0.5711 0.2832 0.458 Uiso 1 1 calc R

loop_
_atom_site_aniso_label
_atom_site_aniso_U_11
_atom_site_aniso_U_22
_atom_site_aniso_U_33
_atom_site_aniso_U_23
_atom_site_aniso_U_13
_atom_site_aniso_U_12
Al1 0.0518(7) 0.0519(8) 0.0475(8) -0.0013(7) 0.0101(6) -0.0011(7)
Al2 0.0539(8) 0.0594(8) 0.0463(9) -0.0036(7) 0.0096(6) -0.0015(7)
Na1 0.163(2) 0.0954(15) 0.0785(16) 0.0103(12) 0.0236(14) 0.0073(15)
O1 0.371(9) 0.261(5) 0.113(5) 0.076(4) 0.005(4) -0.015(6)
N1 0.066(2) 0.052(2) 0.050(3) -0.0024(19) 0.017(2) 0.0047(19)
N2 0.062(2) 0.053(2) 0.054(2) 0.006(2) 0.0214(19) -0.0002(19)
N3 0.049(2) 0.069(2) 0.063(3) -0.002(2) 0.0092(19) -0.002(2)
N4 0.061(2) 0.061(2) 0.044(2) -0.0075(19) 0.0074(19) 0.007(2)
C1 0.068(3) 0.067(3) 0.053(3) -0.006(3) 0.019(3) 0.002(3)
C2 0.069(3) 0.068(3) 0.049(3) 0.001(3) 0.021(2) 0.001(3)
C3 0.126(4) 0.078(4) 0.061(4) -0.014(3) 0.026(3) 0.004(3)
C4 0.124(4) 0.096(4) 0.060(4) 0.001(3) 0.035(3) 0.001(3)
C5 0.081(4) 0.056(3) 0.050(3) -0.002(3) 0.013(3) 0.010(3)
C6 0.089(4) 0.069(4) 0.071(4) 0.002(3) 0.017(3) 0.024(3)
C7 0.114(5) 0.077(4) 0.104(5) 0.016(4) 0.016(4) 0.036(4)
C8 0.151(7) 0.079(4) 0.105(6) 0.025(4) 0.023(5) 0.041(5)
C9 0.138(6) 0.071(4) 0.101(5) 0.028(3) 0.043(4) 0.002(4)
C10 0.102(4) 0.060(3) 0.064(4) 0.006(3) 0.022(3) 0.008(3)
C11 0.069(4) 0.099(4) 0.104(5) 0.017(4) 0.013(4) 0.018(3)
C12 0.086(4) 0.124(5) 0.147(6) -0.010(4) 0.006(4) 0.016(4)
C13 0.116(5) 0.179(7) 0.130(6) -0.021(5) 0.055(4) 0.019(5)
C14 0.091(4) 0.080(4) 0.109(5) 0.027(4) 0.032(4) -0.005(3)
C15 0.126(5) 0.183(7) 0.155(7) 0.027(5) 0.076(5) 0.018(5)
C16 0.143(6) 0.165(6) 0.144(7) -0.038(5) 0.016(5) -0.039(5)
C17 0.069(3) 0.066(3) 0.056(3) 0.007(3) 0.029(3) -0.007(3)
C18 0.078(4) 0.066(3) 0.074(4) 0.022(3) 0.033(3) -0.002(3)
C19 0.106(5) 0.074(4) 0.109(5) 0.031(3) 0.047(4) -0.008(3)
C20 0.126(5) 0.073(4) 0.124(6) 0.028(4) 0.060(5) -0.018(4)
C21 0.083(4) 0.100(5) 0.111(5) 0.013(4) 0.046(4) -0.026(4)
C22 0.074(4) 0.078(4) 0.087(4) 0.009(3) 0.037(3) -0.013(3)
C23 0.073(3) 0.076(3) 0.080(4) 0.025(3) 0.018(3) 0.005(3)
C24 0.112(5) 0.156(6) 0.083(5) 0.020(4) 0.008(4) 0.001(4)
C25 0.086(4) 0.101(4) 0.105(5) 0.019(4) 0.024(3) 0.019(3)
C26 0.063(4) 0.096(4) 0.134(6) 0.019(4) 0.022(4) -0.004(3)
C27 0.083(4) 0.174(6) 0.139(6) 0.005(5) 0.007(4) -0.012(4)
C28 0.106(5) 0.185(7) 0.166(7) -0.008(5) 0.055(5) 0.038(5)
C29 0.055(3) 0.087(4) 0.062(4) 0.004(3) 0.011(3) 0.012(3)
C30 0.072(3) 0.067(3) 0.055(3) 0.004(3) 0.015(3) 0.018(3)
C31 0.065(3) 0.120(5) 0.136(6) 0.003(4) -0.001(3) 0.022(3)
C32 0.103(4) 0.094(4) 0.104(5) -0.004(3) 0.019(3) 0.034(3)
C33 0.048(3) 0.082(4) 0.069(4) 0.003(3) 0.008(3) -0.007(3)
C34 0.066(3) 0.091(4) 0.068(4) 0.000(3) 0.006(3) -0.020(3)
C35 0.091(4) 0.111(5) 0.072(4) -0.003(4) 0.011(3) -0.033(4)
C36 0.102(5) 0.113(5) 0.089(5) -0.009(4) 0.011(4) -0.046(4)
C37 0.076(4) 0.122(5) 0.092(5) 0.009(4) 0.022(4) -0.033(4)
C38 0.056(3) 0.096(4) 0.076(4) 0.002(3) 0.013(3) -0.019(3)
C39 0.081(4) 0.112(4) 0.065(4) 0.000(3) 0.006(3) -0.024(4)
C40 0.125(5) 0.202(7) 0.106(5) 0.058(5) -0.014(4) -0.033(5)
C41 0.112(5) 0.146(5) 0.079(4) -0.016(4) 0.033(4) -0.026(4)
C42 0.076(4) 0.125(5) 0.072(4) -0.004(4) 0.024(3) -0.025(4)
C43 0.166(6) 0.178(7) 0.082(5) 0.020(5) 0.039(4) 0.010(5)
C44 0.117(5) 0.253(9) 0.139(6) -0.035(6) 0.045(5) 0.038(6)
C45 0.073(3) 0.058(3) 0.061(4) -0.012(3) 0.010(3) 0.010(3)
C46 0.103(4) 0.075(4) 0.049(4) -0.006(3) 0.010(3) 0.017(3)
C47 0.157(6) 0.088(4) 0.057(4) -0.016(4) 0.008(4) 0.016(4)
C48 0.136(6) 0.087(5) 0.091(6) -0.036(4) -0.008(5) 0.007(4)
C49 0.116(5) 0.092(4) 0.102(5) -0.030(4) 0.020(5) -0.026(4)
C50 0.095(4) 0.073(4) 0.079(5) -0.021(3) 0.010(4) -0.009(3)
C51 0.139(5) 0.107(5) 0.057(4) 0.005(3) 0.016(4) -0.020(4)
C52 0.259(9) 0.112(6) 0.230(10) 0.087(6) -0.084(7) -0.035(6)
C53 0.312(11) 0.240(9) 0.204(9) -0.073(7) 0.201(9) -0.108(9)
C54 0.140(6) 0.113(5) 0.092(5) -0.025(4) 0.038(5) -0.065(5)
C55 0.187(7) 0.168(7) 0.148(7) 0.048(6) 0.059(5) 0.017(6)
C56 0.190(7) 0.103(5) 0.211(9) -0.021(5) 0.123(7) -0.023(5)
C57 0.051(3) 0.065(3) 0.064(3) -0.007(3) 0.009(2) -0.001(2)
C58 0.061(3) 0.065(3) 0.065(4) -0.001(3) 0.002(3) -0.002(3)
C59 0.064(3) 0.071(3) 0.058(3) -0.005(3) -0.005(3) 0.004(3)
C60 0.063(3) 0.097(4) 0.083(4) -0.026(3) 0.006(3) 0.001(3)
C61 0.096(4) 0.109(4) 0.083(5) -0.024(4) 0.008(4) -0.008(4)
C62 0.089(4) 0.103(4) 0.072(4) -0.003(3) -0.012(4) -0.008(4)
C63 0.075(4) 0.153(6) 0.088(5) -0.021(4) -0.011(4) 0.004(4)
C64 0.078(4) 0.123(5) 0.072(4) -0.017(3) -0.004(3) 0.001(4)
C65 0.139(5) 0.181(6) 0.086(5) -0.031(4) -0.045(4) -0.011(5)
C67 0.371(9) 0.261(5) 0.113(5) 0.076(4) 0.005(4) -0.015(6)
C68 0.371(9) 0.261(5) 0.113(5) 0.076(4) 0.005(4) -0.015(6)

loop_
_atom_type_symbol
_atom_type_description
_atom_type_scat_dispersion_real
_atom_type_scat_dispersion_imag
_atom_type_scat_source
C C 0.0033 0.0016 'International Tables Vol C Tables 4.2.6.8 and 6.1.1.4'
H H 0.0000 0.0000 'International Tables Vol C Tables 4.2.6.8 and 6.1.1.4'
N N 0.0061 0.0033 'International Tables Vol C Tables 4.2.6.8 and 6.1.1.4'
Al Al 0.0645 0.0514 'International Tables Vol C Tables 4.2.6.8 and 6.1.1.4'
Na Na 0.0362 0.0249 'International Tables Vol C Tables 4.2.6.8 and 6.1.1.4'
O O 0.0106 0.0060 'International Tables Vol C Tables 4.2.6.8 and 6.1.1.4'

loop_
_geom_angle_atom_site_label_1
_geom_angle_atom_site_label_2
_geom_angle_atom_site_label_3
_geom_angle
N2 Al1 N1 88.88(16)
N2 Al1 C57 119.01(17)
N1 Al1 C57 108.87(17)
N2 Al1 Al2 115.45(11)
N1 Al1 Al2 125.69(12)
C57 Al1 Al2 100.33(13)
N3 Al2 N4 89.55(17)
N3 Al2 Al1 138.26(13)
N4 Al2 Al1 129.25(12)
O1 Na1 C57 126.7(2)
O1 Na1 C58 103.2(2)
C57 Na1 C58 25.73(11)
O1 Na1 C6 142.4(2)
C57 Na1 C6 87.26(16)
C58 Na1 C6 105.30(16)
O1 Na1 C7 114.2(2)
C57 Na1 C7 115.03(18)
C58 Na1 C7 128.76(19)
C6 Na1 C7 28.48(13)
O1 Na1 C5 154.4(2)
C57 Na1 C5 77.32(14)
C58 Na1 C5 101.89(15)
C6 Na1 C5 28.89(12)
C7 Na1 C5 50.17(14)
O1 Na1 C8 99.1(2)
C57 Na1 C8 134.25(18)
C58 Na1 C8 154.67(19)
C6 Na1 C8 49.45(16)
C7 Na1 C8 27.22(14)
C5 Na1 C8 57.68(15)
O1 Na1 C10 129.1(2)
C57 Na1 C10 94.96(15)
C58 Na1 C10 120.62(15)
C6 Na1 C10 49.42(15)
C7 Na1 C10 56.68(16)
C5 Na1 C10 27.68(11)
C8 Na1 C10 48.09(15)
O1 Na1 C9 106.1(2)
C57 Na1 C9 121.65(17)
C58 Na1 C9 147.33(17)
C6 Na1 C9 56.80(16)
C7 Na1 C9 47.69(17)
C5 Na1 C9 48.40(14)
C8 Na1 C9 26.90(13)
C10 Na1 C9 26.71(12)
C68 O1 C67 99.6(6)
C68 O1 Na1 137.5(7)
C67 O1 Na1 120.6(6)
C5 N1 C1 120.4(4)
C5 N1 Al1 124.3(3)
C1 N1 Al1 109.4(3)
C17 N2 C2 117.8(3)
C17 N2 Al1 132.0(3)
C2 N2 Al1 109.5(3)
C29 N3 C33 118.6(3)
C29 N3 Al2 109.3(3)
C33 N3 Al2 130.3(3)
C30 N4 C45 117.2(3)
C30 N4 Al2 108.6(3)
C45 N4 Al2 132.2(3)
C2 C1 N1 116.0(4)
C2 C1 C3 125.1(4)
N1 C1 C3 117.9(4)
C1 C2 N2 115.9(4)
C1 C2 C4 124.7(4)
N2 C2 C4 119.1(4)
C1 C3 H3A 109.5
C1 C3 H3B 109.5
H3A C3 H3B 109.5
C1 C3 H3C 109.5
H3A C3 H3C 109.5
H3B C3 H3C 109.5
C2 C4 H4A 109.5
C2 C4 H4B 109.5
H4A C4 H4B 109.5
C2 C4 H4C 109.5
H4A C4 H4C 109.5
H4B C4 H4C 109.5
C10 C5 N1 118.4(4)
C10 C5 C6 119.1(5)
N1 C5 C6 122.4(5)
C10 C5 Na1 81.6(3)
N1 C5 Na1 112.3(3)
C6 C5 Na1 73.4(3)
C7 C6 C5 119.1(5)
C7 C6 C11 118.3(5)
C5 C6 C11 122.5(5)
C7 C6 Na1 77.2(3)
C5 C6 Na1 77.7(3)
C11 C6 Na1 114.6(3)
C8 C7 C6 121.7(6)
C8 C7 Na1 80.1(4)
C6 C7 Na1 74.3(3)
C8 C7 H7 119.1
C6 C7 H7 119.1
Na1 C7 H7 119.1
C7 C8 C9 119.3(6)
C7 C8 Na1 72.7(4)
C9 C8 Na1 79.5(3)
C7 C8 H8 120.3
C9 C8 H8 120.3
Na1 C8 H8 120.3
C8 C9 C10 121.6(6)
C8 C9 Na1 73.6(4)
C10 C9 Na1 76.3(3)
C8 C9 H9 119.2
C10 C9 H9 119.2
Na1 C9 H9 119.2
C9 C10 C5 119.1(5)
C9 C10 C14 120.0(5)
C5 C10 C14 120.8(4)
C9 C10 Na1 77.0(3)
C5 C10 Na1 70.8(3)
C14 C10 Na1 126.4(3)
C6 C11 C13 112.3(5)
C6 C11 C12 111.1(5)
C13 C11 C12 109.5(4)
C6 C11 H11 107.9
C13 C11 H11 107.9
C12 C11 H11 107.9
C11 C12 H12A 109.5
C11 C12 H12B 109.5
H12A C12 H12B 109.5
C11 C12 H12C 109.5
H12A C12 H12C 109.5
H12B C12 H12C 109.5
C11 C13 H13A 109.5
C11 C13 H13B 109.5
H13A C13 H13B 109.5
C11 C13 H13C 109.5
H13A C13 H13C 109.5
H13B C13 H13C 109.5
C15 C14 C10 114.7(5)
C15 C14 C16 110.4(5)
C10 C14 C16 109.7(5)
C15 C14 H14 107.2
C10 C14 H14 107.2
C16 C14 H14 107.2
C14 C15 H15A 109.5
C14 C15 H15B 109.5
H15A C15 H15B 109.5
C14 C15 H15C 109.5
H15A C15 H15C 109.5
H15B C15 H15C 109.5
C14 C16 H16A 109.5
C14 C16 H16B 109.5
H16A C16 H16B 109.5
C14 C16 H16C 109.5
H16A C16 H16C 109.5
H16B C16 H16C 109.5
C18 C17 C22 119.1(4)
C18 C17 N2 120.7(4)
C22 C17 N2 120.2(4)
C19 C18 C17 119.6(5)
C19 C18 C23 117.9(5)
C17 C18 C23 122.5(4)
C20 C19 C18 121.1(5)
C20 C19 H19 119.4
C18 C19 H19 119.4
C19 C20 C21 119.7(5)
C19 C20 H20 120.1
C21 C20 H20 120.1
C20 C21 C22 121.4(5)
C20 C21 H21 119.3
C22 C21 H21 119.3
C21 C22 C17 119.0(5)
C21 C22 C26 119.7(5)
C17 C22 C26 121.3(5)
C18 C23 C25 113.6(4)
C18 C23 C24 111.2(4)
C25 C23 C24 108.8(4)
C18 C23 H23 107.7
C25 C23 H23 107.7
C24 C23 H23 107.7
C23 C24 H24A 109.5
C23 C24 H24B 109.5
H24A C24 H24B 109.5
C23 C24 H24C 109.5
H24A C24 H24C 109.5
H24B C24 H24C 109.5
C23 C25 H25A 109.5
C23 C25 H25B 109.5
H25A C25 H25B 109.5
C23 C25 H25C 109.5
H25A C25 H25C 109.5
H25B C25 H25C 109.5
C22 C26 C28 112.9(5)
C22 C26 C27 111.7(5)
C28 C26 C27 109.6(5)
C22 C26 H26 107.5
C28 C26 H26 107.5
C27 C26 H26 107.5
C26 C27 H27A 109.5
C26 C27 H27B 109.5
H27A C27 H27B 109.5
C26 C27 H27C 109.5
H27A C27 H27C 109.5
H27B C27 H27C 109.5
C26 C28 H28A 109.5
C26 C28 H28B 109.5
H28A C28 H28B 109.5
C26 C28 H28C 109.5
H28A C28 H28C 109.5
H28B C28 H28C 109.5
C30 C29 N3 115.6(4)
C30 C29 C31 125.6(5)
N3 C29 C31 118.1(4)
C29 C30 N4 115.9(4)
C29 C30 C32 125.2(4)
N4 C30 C32 118.6(4)
C29 C31 H31A 109.5
C29 C31 H31B 109.5
H31A C31 H31B 109.5
C29 C31 H31C 109.5
H31A C31 H31C 109.5
H31B C31 H31C 109.5
C30 C32 H32A 109.5
C30 C32 H32B 109.5
H32A C32 H32B 109.5
C30 C32 H32C 109.5
H32A C32 H32C 109.5
H32B C32 H32C 109.5
C38 C33 C34 120.1(5)
C38 C33 N3 120.2(5)
C34 C33 N3 119.7(4)
C35 C34 C33 118.3(5)
C35 C34 C39 119.3(5)
C33 C34 C39 122.3(5)
C36 C35 C34 121.9(5)
C36 C35 H35 119.1
C34 C35 H35 119.1
C35 C36 C37 120.0(5)
C35 C36 H36 120.0
C37 C36 H36 120.0
C36 C37 C38 121.1(5)
C36 C37 H37 119.4
C38 C37 H37 119.4
C37 C38 C33 118.5(5)
C37 C38 C42 118.2(5)
C33 C38 C42 123.2(5)
C34 C39 C40 111.7(4)
C34 C39 C41 111.9(5)
C40 C39 C41 110.4(5)
C34 C39 H39 107.5
C40 C39 H39 107.5
C41 C39 H39 107.5
C39 C40 H40A 109.5
C39 C40 H40B 109.5
H40A C40 H40B 109.5
C39 C40 H40C 109.5
H40A C40 H40C 109.5
H40B C40 H40C 109.5
C39 C41 H41A 109.5
C39 C41 H41B 109.5
H41A C41 H41B 109.5
C39 C41 H41C 109.5
H41A C41 H41C 109.5
H41B C41 H41C 109.5
C43 C42 C44 108.3(5)
C43 C42 C38 112.3(5)
C44 C42 C38 113.4(4)
C43 C42 H42 107.5
C44 C42 H42 107.5
C38 C42 H42 107.5
C42 C43 H43A 109.5
C42 C43 H43B 109.5
H43A C43 H43B 109.5
C42 C43 H43C 109.5
H43A C43 H43C 109.5
H43B C43 H43C 109.5
C42 C44 H44A 109.5
C42 C44 H44B 109.5
H44A C44 H44B 109.5
C42 C44 H44C 109.5
H44A C44 H44C 109.5
H44B C44 H44C 109.5
C50 C45 C46 121.9(5)
C50 C45 N4 119.7(5)
C46 C45 N4 118.4(5)
C45 C46 C47 117.2(5)
C45 C46 C51 122.9(5)
C47 C46 C51 119.9(6)
C48 C47 C46 122.2(6)
C48 C47 H47 118.9
C46 C47 H47 118.9
C47 C48 C49 119.7(6)
C47 C48 H48 120.2
C49 C48 H48 120.2
C48 C49 C50 121.1(6)
C48 C49 H49 119.4
C50 C49 H49 119.4
C45 C50 C49 117.9(6)
C45 C50 C54 123.7(5)
C49 C50 C54 118.4(6)
C46 C51 C52 109.9(5)
C46 C51 C53 114.6(5)
C52 C51 C53 111.7(6)
C46 C51 H51 106.7
C52 C51 H51 106.7
C53 C51 H51 106.7
C51 C52 H52A 109.5
C51 C52 H52B 109.5
H52A C52 H52B 109.5
C51 C52 H52C 109.5
H52A C52 H52C 109.5
H52B C52 H52C 109.5
C51 C53 H53A 109.5
C51 C53 H53B 109.5
H53A C53 H53B 109.5
C51 C53 H53C 109.5
H53A C53 H53C 109.5
H53B C53 H53C 109.5
C50 C54 C55 113.3(6)
C50 C54 C56 112.7(6)
C55 C54 C56 110.3(5)
C50 C54 H54 106.7
C55 C54 H54 106.7
C56 C54 H54 106.7
C54 C55 H55A 109.5
C54 C55 H55B 109.5
H55A C55 H55B 109.5
C54 C55 H55C 109.5
H55A C55 H55C 109.5
H55B C55 H55C 109.5
C54 C56 H56A 109.5
C54 C56 H56B 109.5
H56A C56 H56B 109.5
C54 C56 H56C 109.5
H56A C56 H56C 109.5
H56B C56 H56C 109.5
C58 C57 Al1 168.4(4)
C58 C57 Na1 82.8(3)
Al1 C57 Na1 107.36(18)
C57 C58 C59 178.7(5)
C57 C58 Na1 71.4(3)
C59 C58 Na1 109.2(3)
C60 C59 C64 119.0(5)
C60 C59 C58 120.1(5)
C64 C59 C58 120.9(5)
C59 C60 C61 120.1(5)
C59 C60 H60 120.0
C61 C60 H60 120.0
C62 C61 C60 121.4(5)
C62 C61 H61 119.3
C60 C61 H61 119.3
C61 C62 C63 118.3(5)
C61 C62 C65 120.5(6)
C63 C62 C65 121.2(6)
C62 C63 C64 121.6(5)
C62 C63 H63 119.2
C64 C63 H63 119.2
C59 C64 C63 119.6(5)
C59 C64 H64 120.2
C63 C64 H64 120.2
C62 C65 H65A 109.5
C62 C65 H65B 109.5
H65A C65 H65B 109.5
C62 C65 H65C 109.5
H65A C65 H65C 109.5
H65B C65 H65C 109.5
C66 C67 O1 100.3(7)
C66 C67 H67A 111.7
O1 C67 H67A 111.7
C66 C67 H67B 111.7
O1 C67 H67B 111.7
H67A C67 H67B 109.5
C69 C68 O1 122.8(10)
C69 C68 H68A 106.6
O1 C68 H68A 106.6
C69 C68 H68B 106.6
O1 C68 H68B 106.6
H68A C68 H68B 106.6
C68 C69 H69A 109.5
C68 C69 H69B 109.5
H69A C69 H69B 109.5
C68 C69 H69C 109.5
H69A C69 H69C 109.5
H69B C69 H69C 109.5
C67 C66 H66A 109.5
C67 C66 H66B 109.5
H66A C66 H66B 109.5
C67 C66 H66C 109.5
H66A C66 H66C 109.5
H66B C66 H66C 109.5

loop_
_geom_bond_atom_site_label_1
_geom_bond_atom_site_label_2
_geom_bond_distance
Al1 N2 1.844(3)
Al1 N1 1.859(3)
Al1 C57 1.978(5)
Al1 Al2 2.6254(18)
Al2 N3 1.821(3)
Al2 N4 1.829(3)
Na1 O1 2.187(6)
Na1 C57 2.637(5)
Na1 C58 2.760(5)
Na1 C6 2.819(5)
Na1 C7 2.856(6)
Na1 C5 2.873(5)
Na1 C8 2.947(6)
Na1 C10 3.010(5)
Na1 C9 3.019(6)
O1 C68 1.323(9)
O1 C67 1.491(10)
N1 C5 1.416(5)
N1 C1 1.422(5)
N2 C17 1.430(5)
N2 C2 1.431(5)
N3 C29 1.417(5)
N3 C33 1.443(5)
N4 C30 1.428(5)
N4 C45 1.450(5)
C1 C2 1.344(5)
C1 C3 1.519(5)
C2 C4 1.500(5)
C3 H3A 0.9800
C3 H3B 0.9800
C3 H3C 0.9800
C4 H4A 0.9800
C4 H4B 0.9800
C4 H4C 0.9800
C5 C10 1.414(6)
C5 C6 1.421(6)
C6 C7 1.396(6)
C6 C11 1.518(6)
C7 C8 1.368(7)
C7 H7 1.0000
C8 C9 1.389(7)
C8 H8 1.0000
C9 C10 1.393(6)
C9 H9 1.0000
C10 C14 1.521(6)
C11 C13 1.529(6)
C11 C12 1.550(6)
C11 H11 1.0000
C12 H12A 0.9800
C12 H12B 0.9800
C12 H12C 0.9800
C13 H13A 0.9800
C13 H13B 0.9800
C13 H13C 0.9800
C14 C15 1.507(7)
C14 C16 1.541(7)
C14 H14 1.0000
C15 H15A 0.9800
C15 H15B 0.9800
C15 H15C 0.9800
C16 H16A 0.9800
C16 H16B 0.9800
C16 H16C 0.9800
C17 C18 1.399(5)
C17 C22 1.420(6)
C18 C19 1.396(6)
C18 C23 1.518(6)
C19 C20 1.367(6)
C19 H19 0.9500
C20 C21 1.378(6)
C20 H20 0.9500
C21 C22 1.389(6)
C21 H21 0.9500
C22 C26 1.515(6)
C23 C25 1.523(6)
C23 C24 1.550(6)
C23 H23 1.0000
C24 H24A 0.9800
C24 H24B 0.9800
C24 H24C 0.9800
C25 H25A 0.9800
C25 H25B 0.9800
C25 H25C 0.9800
C26 C28 1.527(7)
C26 C27 1.540(7)
C26 H26 1.0000
C27 H27A 0.9800
C27 H27B 0.9800
C27 H27C 0.9800
C28 H28A 0.9800
C28 H28B 0.9800
C28 H28C 0.9800
C29 C30 1.336(5)
C29 C31 1.516(5)
C30 C32 1.521(5)
C31 H31A 0.9800
C31 H31B 0.9800
C31 H31C 0.9800
C32 H32A 0.9800
C32 H32B 0.9800
C32 H32C 0.9800
C33 C38 1.408(6)
C33 C34 1.409(6)
C34 C35 1.392(6)
C34 C39 1.509(6)
C35 C36 1.361(6)
C35 H35 0.9500
C36 C37 1.373(7)
C36 H36 0.9500
C37 C38 1.397(6)
C37 H37 0.9500
C38 C42 1.525(6)
C39 C40 1.528(6)
C39 C41 1.538(6)
C39 H39 1.0000
C40 H40A 0.9800
C40 H40B 0.9800
C40 H40C 0.9800
C41 H41A 0.9800
C41 H41B 0.9800
C41 H41C 0.9800
C42 C43 1.516(6)
C42 C44 1.521(6)
C42 H42 1.0000
C43 H43A 0.9800
C43 H43B 0.9800
C43 H43C 0.9800
C44 H44A 0.9800
C44 H44B 0.9800
C44 H44C 0.9800
C45 C50 1.388(6)
C45 C46 1.395(6)
C46 C47 1.407(6)
C46 C51 1.495(6)
C47 C48 1.355(7)
C47 H47 0.9500
C48 C49 1.375(7)
C48 H48 0.9500
C49 C50 1.406(7)
C49 H49 0.9500
C50 C54 1.496(7)
C51 C52 1.504(7)
C51 C53 1.513(7)
C51 H51 1.0000
C52 H52A 0.9800
C52 H52B 0.9800
C52 H52C 0.9800
C53 H53A 0.9800
C53 H53B 0.9800
C53 H53C 0.9800
C54 C55 1.523(7)
C54 C56 1.526(7)
C54 H54 1.0000
C55 H55A 0.9800
C55 H55B 0.9800
C55 H55C 0.9800
C56 H56A 0.9800
C56 H56B 0.9800
C56 H56C 0.9800
C57 C58 1.208(5)
C58 C59 1.451(6)
C59 C60 1.370(6)
C59 C64 1.382(6)
C60 C61 1.389(6)
C60 H60 0.9500
C61 C62 1.361(6)
C61 H61 0.9500
C62 C63 1.365(7)
C62 C65 1.529(6)
C63 C64 1.387(6)
C63 H63 0.9500
C64 H64 0.9500
C65 H65A 0.9800
C65 H65B 0.9800
C65 H65C 0.9800
C67 C66 1.407(10)
C67 H67A 0.9900
C67 H67B 0.9900
C68 C69 1.292(11)
C68 H68A 0.9900
C68 H68B 0.9900
C69 H69A 0.9800
C69 H69B 0.9800
C69 H69C 0.9800
C66 H66A 0.9800
C66 H66B 0.9800
C66 H66C 0.9800
